data_1520008
loop_
_publ_author_name
'Moreno Pineda, Eufemio'
'Chilton, Nicholas F.'
'Tuna, Floriana'
'Winpenny, Richard E. P.'
'McInnes, Eric J. L.'

_publ_section_title
;
 Systematic Study of a Family of Butterfly-Like {M <sub>2</sub> Ln
 <sub>2</sub> } Molecular Magnets (M = Mg <sup>II</sup> , Mn
 <sup>III</sup> , Co <sup>II</sup> , Ni <sup>II</sup> , and Cu
 <sup>II</sup> ; Ln = Y <sup>III</sup> , Gd <sup>III</sup> , Tb
 <sup>III</sup> , Dy <sup>III</sup> , Ho <sup>III</sup> , and Er
 <sup>III</sup> )
;
_journal_issue 12
_journal_name_full 'Inorganic Chemistry'
_journal_page_first 5930
_journal_page_last 5941
_journal_paper_doi 10.1021/acs.inorgchem.5b00746
_journal_volume 54
_journal_year 2015
_chemical_formula_moiety 'C50 H90 Cu2 Dy2 O22, 2(C6 H16 N), C2 N2'
_chemical_formula_sum 'C64 H122 Cu2 Dy2 N4 O22'
_chemical_formula_weight 1751.73
_space_group_crystal_system triclinic
_space_group_IT_number 2
_space_group_name_Hall '-P 1'
_space_group_name_H-M_alt 'P -1'
_symmetry_space_group_name_Hall '-P 1'
_symmetry_space_group_name_H-M 'P -1'
_atom_sites_solution_hydrogens geom
_atom_sites_solution_primary iterative
_audit_creation_date 2015-02-16
_audit_creation_method
;
Olex2 1.2
(compiled 2015.01.26 svn.r3151 for OlexSys, GUI svn.r4998)
;
_cell_angle_alpha 102.315(3)
_cell_angle_beta 97.228(3)
_cell_angle_gamma 110.072(3)
_cell_formula_units_Z 1
_cell_length_a 11.1732(4)
_cell_length_b 13.2788(4)
_cell_length_c 15.5030(6)
_cell_measurement_reflns_used 8645
_cell_measurement_temperature 102(1)
_cell_measurement_theta_max 28.6250
_cell_measurement_theta_min 3.1730
_cell_volume 2060.47(14)
_computing_cell_refinement
;
CrysAlisPro, Agilent Technologies,
Version 1.171.36.28 (release 01-02-2013 CrysAlis171 .NET)
(compiled Feb  1 2013,16:14:44)
;
_computing_data_collection
;
CrysAlisPro, Agilent Technologies,
Version 1.171.36.28 (release 01-02-2013 CrysAlis171 .NET)
(compiled Feb  1 2013,16:14:44)
;
_computing_data_reduction
;
CrysAlisPro, Agilent Technologies,
Version 1.171.36.28 (release 01-02-2013 CrysAlis171 .NET)
(compiled Feb  1 2013,16:14:44)
;
_computing_molecular_graphics 'Olex2 (Dolomanov et al., 2009)'
_computing_publication_material 'Olex2 (Dolomanov et al., 2009)'
_computing_structure_refinement 'ShelXL (Sheldrick, 2008)'
_computing_structure_solution
;
Superflip (Palatinus & Chapuis, 2007;Palatinus & van der Lee, 2008;
Palatinus et al., 2012)
;
_diffrn_ambient_temperature 102(1)
_diffrn_detector_area_resol_mean 8.3367
_diffrn_measured_fraction_theta_full 0.998
_diffrn_measured_fraction_theta_max 0.998
_diffrn_measurement_details
;
  1 omega  -51.00   32.00   1.0000    5.0000
omega____ theta____ kappa____ phi______ frames
    -      -21.2308   77.0000    0.0000 83

  2 omega  -13.00  103.00   1.0000    5.0000
omega____ theta____ kappa____ phi______ frames
    -       22.6371   77.0000 -150.0000 116

  3 omega    3.00   47.00   1.0000    5.0000
omega____ theta____ kappa____ phi______ frames
    -       22.6371   77.0000  -60.0000 44

  4 omega   83.00  119.00   1.0000    5.0000
omega____ theta____ kappa____ phi______ frames
    -       22.6371   77.0000  -60.0000 36

  5 omega    0.00  120.00   1.0000    5.0000
omega____ theta____ kappa____ phi______ frames
    -       22.6371   77.0000   90.0000 120
;
_diffrn_measurement_device_type 'Xcalibur, Sapphire2, large Be window'
_diffrn_measurement_method '\w scans'
_diffrn_orient_matrix_UB_11 0.0137250000
_diffrn_orient_matrix_UB_12 0.0061055000
_diffrn_orient_matrix_UB_13 0.0471843000
_diffrn_orient_matrix_UB_21 -0.0249030000
_diffrn_orient_matrix_UB_22 -0.0588387000
_diffrn_orient_matrix_UB_23 -0.0083875000
_diffrn_orient_matrix_UB_31 0.0631269000
_diffrn_orient_matrix_UB_32 0.0002314000
_diffrn_orient_matrix_UB_33 -0.0021537000
_diffrn_radiation_monochromator graphite
_diffrn_radiation_type MoK\a
_diffrn_radiation_wavelength 0.71073
_diffrn_reflns_av_R_equivalents 0.0286
_diffrn_reflns_av_unetI/netI 0.0429
_diffrn_reflns_Laue_measured_fraction_full 0.998
_diffrn_reflns_Laue_measured_fraction_max 0.998
_diffrn_reflns_limit_h_max 13
_diffrn_reflns_limit_h_min -13
_diffrn_reflns_limit_k_max 16
_diffrn_reflns_limit_k_min -16
_diffrn_reflns_limit_l_max 19
_diffrn_reflns_limit_l_min -19
_diffrn_reflns_number 13972
_diffrn_reflns_point_group_measured_fraction_full 0.998
_diffrn_reflns_point_group_measured_fraction_max 0.998
_diffrn_reflns_theta_full 25.242
_diffrn_reflns_theta_max 26.372
_diffrn_reflns_theta_min 2.973
_diffrn_source 'Enhance (Mo) X-ray Source'
_exptl_absorpt_coefficient_mu 2.367
_exptl_absorpt_correction_T_max 1.00000
_exptl_absorpt_correction_T_min 0.55416
_exptl_absorpt_correction_type multi-scan
_exptl_absorpt_process_details
;
CrysAlisPro, Agilent Technologies,
Version 1.171.36.28 (release 01-02-2013 CrysAlis171 .NET)
(compiled Feb  1 2013,16:14:44)
Empirical absorption correction using spherical harmonics,
 implemented in SCALE3 ABSPACK scaling algorithm.
;
_exptl_crystal_colour 'clear blue'
_exptl_crystal_colour_lustre clear
_exptl_crystal_colour_primary blue
_exptl_crystal_density_diffrn 1.412
_exptl_crystal_description 'rect. Prism'
_exptl_crystal_F_000 900
_exptl_crystal_size_max 0.2
_exptl_crystal_size_mid 0.15
_exptl_crystal_size_min 0.1
_refine_diff_density_max 1.771
_refine_diff_density_min -1.190
_refine_diff_density_rms 0.101
_refine_ls_extinction_method none
_refine_ls_goodness_of_fit_ref 1.043
_refine_ls_hydrogen_treatment constr
_refine_ls_matrix_type full
_refine_ls_number_parameters 474
_refine_ls_number_reflns 8411
_refine_ls_number_restraints 6
_refine_ls_restrained_S_all 1.047
_refine_ls_R_factor_all 0.0336
_refine_ls_R_factor_gt 0.0297
_refine_ls_shift/su_max 0.001
_refine_ls_shift/su_mean 0.000
_refine_ls_structure_factor_coef Fsqd
_refine_ls_weighting_details 'w=1/[\s^2^(Fo^2^)+(0.0280P)^2^+1.9060P] where P=(Fo^2^+2Fc^2^)/3'
_refine_ls_weighting_scheme calc
_refine_ls_wR_factor_gt 0.0683
_refine_ls_wR_factor_ref 0.0706
_reflns_Friedel_coverage 0.000
_reflns_number_gt 7768
_reflns_number_total 8411
_reflns_threshold_expression 'I > 2\s(I)'
_cod_data_source_file CuDy.cif
_cod_data_source_block CuDy
_cod_original_cell_volume 2060.48(14)
_cod_database_code 1520008
_shelx_space_group_comment
;
The symmetry employed for this shelxl refinement is uniquely defined
by the following loop, which should always be used as a source of
symmetry information in preference to the above space-group names.
They are only intended as comments.
;
_reflns_odcompleteness_completeness 99.86
_reflns_odcompleteness_iscentric 1
_reflns_odcompleteness_theta 26.32
_olex2_refinement_description
;
1. Fixed Uiso
 At 1.2 times of:
  All C(H) groups, All N(H,H) groups
 At 1.5 times of:
  All C(H,H,H) groups
2. Uiso/Uaniso restraints and constraints
Uanis(C19) \\sim Ueq: with sigma of 0.01 and sigma for terminal atoms of 0.02
3. Others
 Sof(C13B)=Sof(H13D)=Sof(H13E)=Sof(H13F)=Sof(C14B)=Sof(H14D)=Sof(H14E)=
 Sof(H14F)=Sof(C15B)=Sof(H15D)=Sof(H15E)=Sof(H15F)=1-FVAR(1)
 Sof(C13)=Sof(H13A)=Sof(H13B)=Sof(H13C)=Sof(C14)=Sof(H14A)=Sof(H14B)=Sof(H14C)=
 Sof(C15)=Sof(H15A)=Sof(H15B)=Sof(H15C)=FVAR(1)
4.a Ternary CH refined with riding coordinates:
 C26(H26), C29(H29)
4.b Secondary CH2 refined with riding coordinates:
 N1(H1A,H1B)
4.c Idealised Me refined as rotating group:
 C3(H3A,H3B,H3C), C4(H4A,H4B,H4C), C5(H5A,H5B,H5C), C8(H8A,H8B,H8C), C9(H9A,
 H9B,H9C), C10(H10A,H10B,H10C), C18(H18A,H18B,H18C), C19(H19A,H19B,H19C),
 C20(H20A,H20B,H20C), C23(H23A,H23B,H23C), C24(H24A,H24B,H24C), C25(H25A,H25B,
 H25C), C13(H13A,H13B,H13C), C14(H14A,H14B,H14C), C15(H15A,H15B,H15C),
 C13B(H13D,H13E,H13F), C14B(H14D,H14E,H14F), C15B(H15D,H15E,H15F), C27(H27A,
 H27B,H27C), C28(H28A,H28B,H28C), C30(H30A,H30B,H30C), C31(H31A,H31B,H31C)
;
_shelx_shelxl_version_number 2014/7
_olex2_date_sample_data_collection 2012-08-22
_olex2_submission_special_instructions 'No special instructions were received'

loop_
_space_group_symop_operation_xyz
'x, y, z'
'-x, -y, -z'

loop_
_atom_site_label
_atom_site_type_symbol
_atom_site_fract_x
_atom_site_fract_y
_atom_site_fract_z
_atom_site_U_iso_or_equiv
_atom_site_adp_type
_atom_site_occupancy
_atom_site_site_symmetry_order
_atom_site_calc_flag
_atom_site_refinement_flags_posn
_atom_site_refinement_flags_adp
_atom_site_refinement_flags_occupancy
_atom_site_disorder_assembly
_atom_site_disorder_group
Dy1 Dy 0.47908(2) 0.07293(2) 0.70312(2) 0.01722(5) Uani 1 1 d . . . . .
Cu1 Cu 0.53715(3) 0.11958(3) 0.49400(2) 0.01409(8) Uani 1 1 d . . . . .
O1 O 0.3930(2) 0.2493(2) 0.94124(16) 0.0333(6) Uani 1 1 d . . . . .
O1OH O 0.41397(19) 0.01055(16) 0.54251(13) 0.0152(4) Uani 1 1 d . . . . .
O2 O 0.3981(2) 0.12609(18) 0.82237(13) 0.0228(5) Uani 1 1 d . . . . .
O3 O 0.6823(2) 0.23126(19) 0.79013(14) 0.0246(5) Uani 1 1 d . . . . .
O4 O 0.6641(2) 0.17241(18) 0.64473(14) 0.0280(5) Uani 1 1 d . . . . .
O5 O 0.4187(2) 0.20870(18) 0.66097(15) 0.0285(5) Uani 1 1 d . . . . .
O6 O 0.4697(2) 0.23552(17) 0.52990(14) 0.0204(5) Uani 1 1 d . . . . .
O7 O 0.5727(3) -0.0115(2) 0.80061(16) 0.0462(8) Uani 1 1 d . . . . .
O8 O 0.5902(2) -0.05027(18) 0.65966(14) 0.0242(5) Uani 1 1 d . . . . .
O9 O 0.6755(2) 0.21900(16) 0.45076(13) 0.0184(4) Uani 1 1 d . . . . .
O10 O 0.6927(2) 0.09943(18) 0.33127(15) 0.0325(6) Uani 1 1 d . . . . .
C1 C 0.3372(3) 0.1689(3) 0.8723(2) 0.0215(7) Uani 1 1 d . . . . .
C2 C 0.1881(3) 0.1139(3) 0.8490(2) 0.0266(7) Uani 1 1 d . . . . .
C3 C 0.1287(4) 0.1892(4) 0.8995(4) 0.0676(17) Uani 1 1 d . . . . .
H3A H 0.1619 0.2068 0.9634 0.101 Uiso 1 1 calc GR . . . .
H3B H 0.0355 0.1517 0.8861 0.101 Uiso 1 1 calc GR . . . .
H3C H 0.1513 0.2568 0.8812 0.101 Uiso 1 1 calc GR . . . .
C4 C 0.1509(4) 0.0060(3) 0.8774(3) 0.0427(10) Uani 1 1 d . . . . .
H4A H 0.1896 -0.0411 0.8462 0.064 Uiso 1 1 calc GR . . . .
H4B H 0.0576 -0.0318 0.8624 0.064 Uiso 1 1 calc GR . . . .
H4C H 0.1819 0.0230 0.9414 0.064 Uiso 1 1 calc GR . . . .
C5 C 0.1387(4) 0.0845(4) 0.7465(3) 0.0587(13) Uani 1 1 d . . . . .
H5A H 0.1688 0.1507 0.7266 0.088 Uiso 1 1 calc GR . . . .
H5B H 0.0451 0.0526 0.7321 0.088 Uiso 1 1 calc GR . . . .
H5C H 0.1714 0.0315 0.7166 0.088 Uiso 1 1 calc GR . . . .
C6 C 0.7265(3) 0.2403(2) 0.7199(2) 0.0183(6) Uani 1 1 d . . . . .
C7 C 0.8536(3) 0.3351(3) 0.7222(2) 0.0265(7) Uani 1 1 d . . . . .
C8 C 0.9342(3) 0.3918(3) 0.8193(2) 0.0397(10) Uani 1 1 d . . . . .
H8A H 0.8863 0.4252 0.8549 0.059 Uiso 1 1 calc GR . . . .
H8B H 1.0152 0.4485 0.8187 0.059 Uiso 1 1 calc GR . . . .
H8C H 0.9517 0.3373 0.8450 0.059 Uiso 1 1 calc GR . . . .
C9 C 0.9322(4) 0.2879(4) 0.6630(3) 0.0484(11) Uani 1 1 d . . . . .
H9A H 0.9515 0.2321 0.6857 0.073 Uiso 1 1 calc GR . . . .
H9B H 1.0122 0.3469 0.6643 0.073 Uiso 1 1 calc GR . . . .
H9C H 0.8821 0.2552 0.6020 0.073 Uiso 1 1 calc GR . . . .
C10 C 0.8144(4) 0.4184(3) 0.6831(3) 0.0415(10) Uani 1 1 d . . . . .
H10A H 0.7628 0.3818 0.6228 0.062 Uiso 1 1 calc GR . . . .
H10B H 0.8914 0.4788 0.6818 0.062 Uiso 1 1 calc GR . . . .
H10C H 0.7643 0.4471 0.7202 0.062 Uiso 1 1 calc GR . . . .
C11 C 0.4275(3) 0.2588(2) 0.6005(2) 0.0196(6) Uani 1 1 d . . . . .
C12 C 0.3821(3) 0.3563(3) 0.6113(2) 0.0229(7) Uani 1 1 d . . . . .
C16 C 0.6083(3) -0.0638(3) 0.7379(2) 0.0253(7) Uani 1 1 d . . . . .
C17 C 0.6694(3) -0.1452(3) 0.7561(2) 0.0288(8) Uani 1 1 d . . . . .
C18 C 0.7463(5) -0.1069(5) 0.8525(3) 0.0633(15) Uani 1 1 d . . . . .
H18A H 0.8097 -0.0325 0.8643 0.095 Uiso 1 1 calc GR . . . .
H18B H 0.7899 -0.1561 0.8611 0.095 Uiso 1 1 calc GR . . . .
H18C H 0.6881 -0.1079 0.8931 0.095 Uiso 1 1 calc GR . . . .
C19 C 0.5583(5) -0.2561(4) 0.7394(6) 0.109(3) Uani 1 1 d . U . . .
H19A H 0.5010 -0.2486 0.7794 0.164 Uiso 1 1 calc GR . . . .
H19B H 0.5926 -0.3104 0.7503 0.164 Uiso 1 1 calc GR . . . .
H19C H 0.5108 -0.2797 0.6778 0.164 Uiso 1 1 calc GR . . . .
C20 C 0.7584(6) -0.1570(5) 0.6919(3) 0.0790(19) Uani 1 1 d . . . . .
H20A H 0.7075 -0.1909 0.6312 0.119 Uiso 1 1 calc GR . . . .
H20B H 0.8028 -0.2028 0.7081 0.119 Uiso 1 1 calc GR . . . .
H20C H 0.8213 -0.0846 0.6958 0.119 Uiso 1 1 calc GR . . . .
C21 C 0.7240(3) 0.1946(2) 0.38400(19) 0.0181(6) Uani 1 1 d . . . . .
C22 C 0.8342(3) 0.2912(2) 0.36648(19) 0.0182(6) Uani 1 1 d . . . . .
C23 C 0.8119(4) 0.2823(3) 0.2661(2) 0.0366(9) Uani 1 1 d . . . . .
H23A H 0.8099 0.2116 0.2332 0.055 Uiso 1 1 calc GR . . . .
H23B H 0.8814 0.3413 0.2549 0.055 Uiso 1 1 calc GR . . . .
H23C H 0.7302 0.2884 0.2468 0.055 Uiso 1 1 calc GR . . . .
C24 C 0.8361(4) 0.4032(3) 0.4183(3) 0.0426(10) Uani 1 1 d . . . . .
H24A H 0.7530 0.4075 0.4003 0.064 Uiso 1 1 calc GR . . . .
H24B H 0.9032 0.4624 0.4053 0.064 Uiso 1 1 calc GR . . . .
H24C H 0.8532 0.4103 0.4821 0.064 Uiso 1 1 calc GR . . . .
C25 C 0.9618(4) 0.2795(4) 0.3975(3) 0.0460(11) Uani 1 1 d . . . . .
H25A H 0.9743 0.2836 0.4608 0.069 Uiso 1 1 calc GR . . . .
H25B H 1.0326 0.3385 0.3876 0.069 Uiso 1 1 calc GR . . . .
H25C H 0.9592 0.2088 0.3639 0.069 Uiso 1 1 calc GR . . . .
C13 C 0.3988(8) 0.4130(6) 0.7109(5) 0.0342(17) Uani 0.581(7) 1 d . . P A 1
H13A H 0.3534 0.3588 0.7399 0.051 Uiso 0.581(7) 1 calc GR . P A 1
H13B H 0.3637 0.4701 0.7162 0.051 Uiso 0.581(7) 1 calc GR . P A 1
H13C H 0.4899 0.4457 0.7394 0.051 Uiso 0.581(7) 1 calc GR . P A 1
C14 C 0.2353(7) 0.3005(6) 0.5658(5) 0.0412(19) Uani 0.581(7) 1 d . . P A 1
H14A H 0.2248 0.2629 0.5035 0.062 Uiso 0.581(7) 1 calc GR . P A 1
H14B H 0.1984 0.3564 0.5694 0.062 Uiso 0.581(7) 1 calc GR . P A 1
H14C H 0.1914 0.2475 0.5963 0.062 Uiso 0.581(7) 1 calc GR . P A 1
C15 C 0.4534(7) 0.4382(5) 0.5641(5) 0.0369(19) Uani 0.581(7) 1 d . . P A 1
H15A H 0.5446 0.4709 0.5923 0.055 Uiso 0.581(7) 1 calc GR . P A 1
H15B H 0.4191 0.4958 0.5679 0.055 Uiso 0.581(7) 1 calc GR . P A 1
H15C H 0.4422 0.4005 0.5017 0.055 Uiso 0.581(7) 1 calc GR . P A 1
C13B C 0.3069(15) 0.3651(12) 0.6859(8) 0.054(4) Uani 0.419(7) 1 d . . P A 2
H13D H 0.2230 0.3048 0.6677 0.081 Uiso 0.419(7) 1 calc GR . P A 2
H13E H 0.2955 0.4348 0.6967 0.081 Uiso 0.419(7) 1 calc GR . P A 2
H13F H 0.3547 0.3613 0.7402 0.081 Uiso 0.419(7) 1 calc GR . P A 2
C14B C 0.3056(9) 0.3586(7) 0.5216(6) 0.033(2) Uani 0.419(7) 1 d . . P A 2
H14D H 0.3573 0.3580 0.4766 0.049 Uiso 0.419(7) 1 calc GR . P A 2
H14E H 0.2868 0.4249 0.5314 0.049 Uiso 0.419(7) 1 calc GR . P A 2
H14F H 0.2253 0.2942 0.5012 0.049 Uiso 0.419(7) 1 calc GR . P A 2
C15B C 0.5126(10) 0.4621(7) 0.6402(6) 0.040(3) Uani 0.419(7) 1 d . . P A 2
H15D H 0.5596 0.4669 0.6981 0.059 Uiso 0.419(7) 1 calc GR . P A 2
H15E H 0.4931 0.5277 0.6439 0.059 Uiso 0.419(7) 1 calc GR . P A 2
H15F H 0.5649 0.4565 0.5962 0.059 Uiso 0.419(7) 1 calc GR . P A 2
N1 N 0.6552(2) 0.3063(2) -0.03197(16) 0.0202(5) Uani 1 1 d . . . . .
H1A H 0.6714 0.2849 -0.0862 0.024 Uiso 1 1 calc R . . . .
H1B H 0.5689 0.2814 -0.0384 0.024 Uiso 1 1 calc R . . . .
C26 C 0.7073(3) 0.2504(3) 0.0294(2) 0.0265(7) Uani 1 1 d . . . . .
H26 H 0.7199 0.2927 0.0922 0.032 Uiso 1 1 calc R . . . .
C27 C 0.8375(4) 0.2512(4) 0.0129(3) 0.0517(12) Uani 1 1 d . . . . .
H27A H 0.8264 0.2075 -0.0477 0.078 Uiso 1 1 calc GR . . . .
H27B H 0.8732 0.2200 0.0551 0.078 Uiso 1 1 calc GR . . . .
H27C H 0.8959 0.3265 0.0207 0.078 Uiso 1 1 calc GR . . . .
C28 C 0.6094(4) 0.1339(3) 0.0153(2) 0.0343(8) Uani 1 1 d . . . . .
H28A H 0.5272 0.1369 0.0243 0.051 Uiso 1 1 calc GR . . . .
H28B H 0.6400 0.1003 0.0577 0.051 Uiso 1 1 calc GR . . . .
H28C H 0.5988 0.0902 -0.0452 0.051 Uiso 1 1 calc GR . . . .
C29 C 0.7077(3) 0.4315(3) -0.0029(2) 0.0258(7) Uani 1 1 d . . . . .
H29 H 0.8031 0.4603 0.0068 0.031 Uiso 1 1 calc R . . . .
C30 C 0.6693(4) 0.4719(3) 0.0853(3) 0.0406(10) Uani 1 1 d . . . . .
H30A H 0.5767 0.4363 0.0784 0.061 Uiso 1 1 calc GR . . . .
H30B H 0.6939 0.5512 0.0997 0.061 Uiso 1 1 calc GR . . . .
H30C H 0.7133 0.4534 0.1332 0.061 Uiso 1 1 calc GR . . . .
C31 C 0.6533(4) 0.4704(3) -0.0781(3) 0.0395(9) Uani 1 1 d . . . . .
H31A H 0.6764 0.4416 -0.1330 0.059 Uiso 1 1 calc GR . . . .
H31B H 0.6891 0.5504 -0.0622 0.059 Uiso 1 1 calc GR . . . .
H31C H 0.5600 0.4439 -0.0868 0.059 Uiso 1 1 calc GR . . . .
N2 N 0.8654(7) 0.0141(6) 0.4991(5) 0.117(2) Uani 1 1 d . . . . .
C32 C 0.9449(6) 0.0059(5) 0.4995(4) 0.0616(15) Uani 1 1 d . . . . .

loop_
_atom_site_aniso_label
_atom_site_aniso_U_11
_atom_site_aniso_U_22
_atom_site_aniso_U_33
_atom_site_aniso_U_23
_atom_site_aniso_U_13
_atom_site_aniso_U_12
Dy1 0.02517(9) 0.01185(8) 0.01142(8) 0.00149(5) 0.00591(6) 0.00354(6)
Cu1 0.01851(18) 0.01009(17) 0.01335(17) 0.00251(13) 0.00625(14) 0.00454(14)
O1 0.0233(12) 0.0363(14) 0.0282(13) -0.0101(11) 0.0037(10) 0.0088(11)
O1OH 0.0179(10) 0.0125(10) 0.0164(10) 0.0047(8) 0.0071(8) 0.0056(8)
O2 0.0274(12) 0.0250(12) 0.0134(10) 0.0020(9) 0.0094(9) 0.0070(9)
O3 0.0209(11) 0.0308(13) 0.0155(10) 0.0016(9) 0.0053(9) 0.0045(10)
O4 0.0338(13) 0.0215(12) 0.0161(11) 0.0017(9) 0.0050(10) -0.0025(10)
O5 0.0550(16) 0.0198(12) 0.0237(12) 0.0106(10) 0.0229(11) 0.0224(11)
O6 0.0302(12) 0.0174(11) 0.0189(11) 0.0064(9) 0.0119(9) 0.0122(9)
O7 0.095(2) 0.0460(17) 0.0172(12) 0.0102(11) 0.0142(14) 0.0491(17)
O8 0.0261(12) 0.0252(12) 0.0178(11) 0.0048(9) 0.0028(9) 0.0070(9)
O9 0.0225(11) 0.0131(10) 0.0170(10) 0.0032(8) 0.0082(9) 0.0029(8)
O10 0.0439(15) 0.0148(11) 0.0285(12) -0.0012(10) 0.0237(11) -0.0023(10)
C1 0.0233(16) 0.0227(16) 0.0188(15) 0.0075(13) 0.0058(13) 0.0075(13)
C2 0.0207(16) 0.0231(17) 0.0329(18) 0.0057(14) 0.0035(14) 0.0068(13)
C3 0.024(2) 0.038(3) 0.128(5) -0.007(3) 0.017(3) 0.0140(18)
C4 0.029(2) 0.037(2) 0.060(3) 0.021(2) 0.0102(19) 0.0048(17)
C5 0.038(2) 0.078(3) 0.048(3) 0.028(3) -0.011(2) 0.009(2)
C6 0.0219(16) 0.0167(15) 0.0168(14) 0.0040(12) 0.0021(13) 0.0089(12)
C7 0.0196(16) 0.0298(18) 0.0204(16) 0.0013(14) 0.0040(13) 0.0012(14)
C8 0.0237(18) 0.049(2) 0.0255(18) 0.0006(17) 0.0002(15) -0.0037(17)
C9 0.027(2) 0.068(3) 0.038(2) -0.002(2) 0.0143(18) 0.011(2)
C10 0.050(2) 0.0258(19) 0.033(2) 0.0103(16) 0.0066(18) -0.0041(17)
C11 0.0234(16) 0.0145(15) 0.0188(15) 0.0017(12) 0.0051(13) 0.0061(12)
C12 0.0320(18) 0.0209(16) 0.0216(16) 0.0066(13) 0.0088(14) 0.0155(14)
C16 0.0331(18) 0.0155(16) 0.0211(16) 0.0023(13) 0.0026(14) 0.0046(13)
C17 0.0273(18) 0.0261(18) 0.0320(18) 0.0099(15) -0.0003(15) 0.0102(14)
C18 0.061(3) 0.101(4) 0.038(2) 0.007(3) 0.000(2) 0.055(3)
C19 0.045(3) 0.037(3) 0.235(8) 0.063(4) -0.020(4) 0.006(2)
C20 0.122(5) 0.123(5) 0.045(3) 0.029(3) 0.034(3) 0.102(5)
C21 0.0207(15) 0.0153(15) 0.0151(14) 0.0038(12) 0.0040(12) 0.0033(12)
C22 0.0190(15) 0.0140(14) 0.0156(14) 0.0028(12) 0.0042(12) -0.0006(12)
C23 0.044(2) 0.032(2) 0.0188(16) 0.0099(15) 0.0058(16) -0.0059(16)
C24 0.053(2) 0.0166(18) 0.050(2) 0.0054(16) 0.031(2) -0.0009(16)
C25 0.0225(19) 0.054(3) 0.067(3) 0.035(2) 0.0100(19) 0.0097(18)
C13 0.052(5) 0.026(4) 0.032(4) 0.002(3) 0.010(4) 0.026(3)
C14 0.038(4) 0.043(4) 0.043(4) 0.004(3) -0.002(3) 0.026(3)
C15 0.062(5) 0.026(3) 0.039(4) 0.017(3) 0.025(4) 0.027(3)
C13B 0.092(10) 0.072(9) 0.050(7) 0.041(7) 0.050(8) 0.067(8)
C14B 0.039(5) 0.033(5) 0.032(5) 0.008(4) 0.004(4) 0.024(4)
C15B 0.065(7) 0.018(4) 0.030(5) 0.003(4) -0.002(5) 0.016(4)
N1 0.0204(13) 0.0227(14) 0.0150(12) 0.0006(10) 0.0044(11) 0.0078(11)
C26 0.0332(19) 0.0292(18) 0.0130(14) 0.0039(13) -0.0001(14) 0.0098(15)
C27 0.032(2) 0.069(3) 0.071(3) 0.044(3) 0.009(2) 0.025(2)
C28 0.043(2) 0.0301(19) 0.0278(18) 0.0073(15) 0.0066(17) 0.0120(16)
C29 0.0235(17) 0.0217(17) 0.0273(17) -0.0004(14) 0.0060(14) 0.0069(13)
C30 0.045(2) 0.031(2) 0.036(2) -0.0102(17) 0.0097(18) 0.0139(18)
C31 0.047(2) 0.028(2) 0.048(2) 0.0106(18) 0.010(2) 0.0200(18)
N2 0.115(6) 0.120(6) 0.095(5) 0.014(4) 0.017(5) 0.031(5)
C32 0.075(4) 0.066(3) 0.049(3) 0.014(3) 0.006(3) 0.037(4)

loop_
_atom_type_symbol
_atom_type_description
_atom_type_scat_dispersion_real
_atom_type_scat_dispersion_imag
_atom_type_scat_source
C C 0.0033 0.0016 'International Tables Vol C Tables 4.2.6.8 and 6.1.1.4'
H H 0.0000 0.0000 'International Tables Vol C Tables 4.2.6.8 and 6.1.1.4'
Cu Cu 0.3201 1.2651 'International Tables Vol C Tables 4.2.6.8 and 6.1.1.4'
Dy Dy -0.1892 4.4098 'International Tables Vol C Tables 4.2.6.8 and 6.1.1.4'
N N 0.0061 0.0033 'International Tables Vol C Tables 4.2.6.8 and 6.1.1.4'
O O 0.0106 0.0060 'International Tables Vol C Tables 4.2.6.8 and 6.1.1.4'

loop_
_geom_angle_atom_site_label_1
_geom_angle_atom_site_label_2
_geom_angle_atom_site_label_3
_geom_angle
_geom_angle_site_symmetry_1
_geom_angle_site_symmetry_3
Cu1 Dy1 Cu1 51.576(10) 2_656 .
O1OH Dy1 Cu1 32.34(5) . .
O1OH Dy1 Cu1 33.18(5) . 2_656
O1OH Dy1 O3 125.11(7) . .
O1OH Dy1 O4 73.17(7) . .
O1OH Dy1 O7 127.00(7) . .
O1OH Dy1 O8 75.73(7) . .
O1OH Dy1 C6 98.90(8) . .
O1OH Dy1 C16 101.36(8) . .
O2 Dy1 Cu1 151.69(6) . 2_656
O2 Dy1 Cu1 143.81(6) . .
O2 Dy1 O1OH 138.87(7) . .
O2 Dy1 O3 83.60(7) . .
O2 Dy1 O4 132.12(8) . .
O2 Dy1 O5 80.39(8) . .
O2 Dy1 O7 83.63(8) . .
O2 Dy1 O8 136.94(8) . .
O2 Dy1 O10 87.17(8) . 2_656
O2 Dy1 C6 107.98(8) . .
O2 Dy1 C16 110.14(9) . .
O3 Dy1 Cu1 123.62(5) . 2_656
O3 Dy1 Cu1 92.99(5) . .
O3 Dy1 C6 26.48(8) . .
O3 Dy1 C16 86.29(9) . .
O4 Dy1 Cu1 42.75(5) . .
O4 Dy1 Cu1 76.00(5) . 2_656
O4 Dy1 O3 52.67(7) . .
O4 Dy1 C6 26.22(8) . .
O4 Dy1 C16 87.85(9) . .
O5 Dy1 Cu1 63.42(5) . .
O5 Dy1 Cu1 107.51(5) . 2_656
O5 Dy1 O1OH 74.70(7) . .
O5 Dy1 O3 84.65(8) . .
O5 Dy1 O4 77.40(8) . .
O5 Dy1 O7 157.75(8) . .
O5 Dy1 O8 142.36(7) . .
O5 Dy1 O10 113.44(9) . 2_656
O5 Dy1 C6 79.12(9) . .
O5 Dy1 C16 165.25(9) . .
O7 Dy1 Cu1 131.05(7) . .
O7 Dy1 Cu1 93.87(6) . 2_656
O7 Dy1 O3 78.25(9) . .
O7 Dy1 O4 102.64(10) . .
O7 Dy1 O8 54.02(8) . .
O7 Dy1 C6 91.31(10) . .
O7 Dy1 C16 26.92(9) . .
O8 Dy1 Cu1 79.17(5) . .
O8 Dy1 Cu1 44.02(5) . 2_656
O8 Dy1 O3 93.79(7) . .
O8 Dy1 O4 72.11(8) . .
O8 Dy1 C6 83.00(8) . .
O8 Dy1 C16 27.12(8) . .
O10 Dy1 Cu1 106.06(6) 2_656 .
O10 Dy1 Cu1 64.64(5) 2_656 2_656
O10 Dy1 O1OH 73.82(7) 2_656 .
O10 Dy1 O3 158.02(9) 2_656 .
O10 Dy1 O4 140.64(7) 2_656 .
O10 Dy1 O7 80.94(10) 2_656 .
O10 Dy1 O8 79.50(8) 2_656 .
O10 Dy1 C6 162.22(9) 2_656 .
O10 Dy1 C16 78.22(10) 2_656 .
C6 Dy1 Cu1 67.26(6) . .
C6 Dy1 Cu1 100.26(6) . 2_656
C16 Dy1 Cu1 68.35(6) . 2_656
C16 Dy1 Cu1 105.55(7) . .
C16 Dy1 C6 87.60(9) . .
Dy1 Cu1 Dy1 128.424(10) 2_656 .
Cu1 Cu1 Dy1 64.958(12) 2_656 2_656
Cu1 Cu1 Dy1 63.465(12) 2_656 .
O1OH Cu1 Dy1 94.41(6) 2_656 .
O1OH Cu1 Dy1 41.19(6) 2_656 2_656
O1OH Cu1 Dy1 40.06(6) . .
O1OH Cu1 Dy1 95.76(6) . 2_656
O1OH Cu1 Cu1 39.61(6) 2_656 2_656
O1OH Cu1 Cu1 39.61(6) . 2_656
O1OH Cu1 O1OH 79.21(9) 2_656 .
O1OH Cu1 O4 81.45(8) . .
O1OH Cu1 O4 91.98(8) 2_656 .
O1OH Cu1 O8 83.25(8) 2_656 2_656
O1OH Cu1 O8 96.09(8) . 2_656
O4 Cu1 Dy1 43.66(5) . .
O4 Cu1 Dy1 131.90(6) . 2_656
O4 Cu1 Cu1 85.75(6) . 2_656
O4 Cu1 O8 174.98(8) . 2_656
O6 Cu1 Dy1 82.59(6) . .
O6 Cu1 Dy1 138.04(6) . 2_656
O6 Cu1 Cu1 134.43(6) . 2_656
O6 Cu1 O1OH 94.88(8) . .
O6 Cu1 O1OH 173.49(9) . 2_656
O6 Cu1 O4 89.82(9) . .
O6 Cu1 O8 94.76(8) . 2_656
O6 Cu1 O9 91.36(9) . .
O8 Cu1 Dy1 43.78(5) 2_656 2_656
O8 Cu1 Dy1 134.95(5) 2_656 .
O8 Cu1 Cu1 89.57(5) 2_656 2_656
O9 Cu1 Dy1 82.35(6) . 2_656
O9 Cu1 Dy1 137.24(6) . .
O9 Cu1 Cu1 134.18(6) . 2_656
O9 Cu1 O1OH 94.74(8) . 2_656
O9 Cu1 O1OH 172.44(9) . .
O9 Cu1 O4 94.34(8) . .
O9 Cu1 O8 87.62(8) . 2_656
Cu1 O1OH Dy1 107.60(8) . .
Cu1 O1OH Dy1 105.64(8) 2_656 .
Cu1 O1OH Cu1 100.79(9) . 2_656
C1 O2 Dy1 161.9(2) . .
C6 O3 Dy1 92.51(17) . .
Cu1 O4 Dy1 93.59(8) . .
C6 O4 Dy1 94.59(18) . .
C6 O4 Cu1 153.9(2) . .
C11 O5 Dy1 139.9(2) . .
C11 O6 Cu1 127.8(2) . .
C16 O7 Dy1 93.2(2) . .
Dy1 O8 Cu1 92.20(8) . 2_656
C16 O8 Dy1 92.64(19) . .
C16 O8 Cu1 148.5(2) . 2_656
C21 O9 Cu1 128.18(19) . .
C21 O10 Dy1 136.9(2) . 2_656
O1 C1 O2 123.1(3) . .
O1 C1 C2 119.4(3) . .
O2 C1 C2 117.4(3) . .
C1 C2 C5 109.5(3) . .
C3 C2 C1 110.9(3) . .
C3 C2 C4 109.4(3) . .
C3 C2 C5 111.3(4) . .
C4 C2 C1 107.1(3) . .
C4 C2 C5 108.4(3) . .
O3 C6 Dy1 61.01(15) . .
O3 C6 C7 122.0(3) . .
O4 C6 Dy1 59.19(16) . .
O4 C6 O3 120.1(3) . .
O4 C6 C7 117.8(3) . .
C7 C6 Dy1 174.3(2) . .
C6 C7 C8 111.0(3) . .
C6 C7 C9 109.0(3) . .
C9 C7 C8 110.1(3) . .
C10 C7 C6 106.5(3) . .
C10 C7 C8 110.2(3) . .
C10 C7 C9 109.9(3) . .
O5 C11 O6 125.9(3) . .
O5 C11 C12 118.0(3) . .
O6 C11 C12 116.1(3) . .
C11 C12 C14 103.8(3) . .
C11 C12 C14B 113.3(4) . .
C11 C12 C15B 103.9(4) . .
C13 C12 C11 110.8(3) . .
C13 C12 C14 109.6(5) . .
C15 C12 C11 110.8(3) . .
C15 C12 C13 111.0(4) . .
C15 C12 C14 110.6(5) . .
C13B C12 C11 113.7(5) . .
C13B C12 C14B 110.9(6) . .
C13B C12 C15B 107.6(7) . .
C14B C12 C15B 107.0(5) . .
O7 C16 Dy1 59.84(18) . .
O7 C16 O8 120.0(3) . .
O7 C16 C17 119.6(3) . .
O8 C16 Dy1 60.24(17) . .
O8 C16 C17 120.3(3) . .
C17 C16 Dy1 175.8(2) . .
C18 C17 C16 110.8(3) . .
C18 C17 C20 109.4(4) . .
C19 C17 C16 106.5(3) . .
C19 C17 C18 110.3(4) . .
C19 C17 C20 109.3(5) . .
C20 C17 C16 110.5(3) . .
O9 C21 C22 116.7(3) . .
O10 C21 O9 126.4(3) . .
O10 C21 C22 116.9(3) . .
C23 C22 C21 109.3(2) . .
C23 C22 C24 109.2(3) . .
C24 C22 C21 110.4(3) . .
C25 C22 C21 107.3(3) . .
C25 C22 C23 110.0(3) . .
C25 C22 C24 110.6(3) . .
C29 N1 C26 116.8(2) . .
N1 C26 C27 109.8(3) . .
N1 C26 C28 109.6(3) . .
C27 C26 C28 112.1(3) . .
N1 C29 C30 109.9(3) . .
N1 C29 C31 108.0(3) . .
C31 C29 C30 111.4(3) . .
N2 C32 C32 179.5(13) . 2_756

loop_
_geom_bond_atom_site_label_1
_geom_bond_atom_site_label_2
_geom_bond_distance
_geom_bond_site_symmetry_2
Dy1 Cu1 3.5251(4) .
Dy1 Cu1 3.4809(4) 2_656
Dy1 O1OH 2.3803(19) .
Dy1 O2 2.244(2) .
Dy1 O3 2.478(2) .
Dy1 O4 2.438(2) .
Dy1 O5 2.315(2) .
Dy1 O7 2.401(2) .
Dy1 O8 2.410(2) .
Dy1 O10 2.327(2) 2_656
Dy1 C6 2.830(3) .
Dy1 C16 2.773(3) .
Cu1 Dy1 3.4808(4) 2_656
Cu1 Cu1 3.0482(7) 2_656
Cu1 O1OH 1.978(2) 2_656
Cu1 O1OH 1.9783(19) .
Cu1 O4 2.398(2) .
Cu1 O6 1.946(2) .
Cu1 O8 2.421(2) 2_656
Cu1 O9 1.955(2) .
O1 C1 1.249(4) .
O1OH Cu1 1.9781(19) 2_656
O2 C1 1.264(4) .
O3 C6 1.263(4) .
O4 C6 1.254(4) .
O5 C11 1.255(4) .
O6 C11 1.265(4) .
O7 C16 1.258(4) .
O8 Cu1 2.421(2) 2_656
O8 C16 1.265(4) .
O9 C21 1.260(4) .
O10 Dy1 2.327(2) 2_656
O10 C21 1.254(4) .
C1 C2 1.530(4) .
C2 C3 1.519(5) .
C2 C4 1.526(5) .
C2 C5 1.531(5) .
C6 C7 1.530(4) .
C7 C8 1.534(4) .
C7 C9 1.530(5) .
C7 C10 1.528(5) .
C11 C12 1.530(4) .
C12 C13 1.523(7) .
C12 C14 1.545(7) .
C12 C15 1.499(7) .
C12 C13B 1.520(10) .
C12 C14B 1.550(9) .
C12 C15B 1.569(10) .
C16 C17 1.517(5) .
C17 C18 1.510(5) .
C17 C19 1.509(6) .
C17 C20 1.514(6) .
C21 C22 1.543(4) .
C22 C23 1.517(4) .
C22 C24 1.525(5) .
C22 C25 1.517(5) .
N1 C26 1.502(4) .
N1 C29 1.501(4) .
C26 C27 1.505(5) .
C26 C28 1.507(5) .
C29 C30 1.527(5) .
C29 C31 1.514(5) .
N2 C32 0.931(8) .
C32 C32 1.291(11) 2_756
